data_7249319
loop_
_publ_author_name
'Wang, Weizhou'
'Ji, Baoming'

_publ_section_title
;
 The C--I&#x22EF;O halogen bonding in crown ether chemistry
;
_journal_issue 38
_journal_name_full CrystEngComm
_journal_page_first 5309
_journal_page_last 5313
_journal_paper_doi 10.1039/D4CE00853G
_journal_volume 26
_journal_year 2024
_chemical_formula_sum 'C20 H16 F8 I4 O4'
_chemical_formula_weight 979.93
_space_group_IT_number 2
_space_group_name_Hall '-P 1'
_space_group_name_H-M_alt 'P -1'
_symmetry_cell_setting triclinic
_symmetry_space_group_name_H-M 'P -1'
_atom_sites_solution_hydrogens geom
_atom_sites_solution_primary direct
_atom_sites_solution_secondary difmap
_audit_creation_method SHELXL-97
_audit_update_record
;
2023-07-17 deposited with the CCDC.	2024-09-11 downloaded from the CCDC.
;
_cell_angle_alpha 76.846(6)
_cell_angle_beta 78.005(7)
_cell_angle_gamma 89.406(6)
_cell_formula_units_Z 1
_cell_length_a 8.1008(7)
_cell_length_b 8.2512(6)
_cell_length_c 10.7542(8)
_cell_measurement_reflns_used 1473
_cell_measurement_temperature 295(2)
_cell_measurement_theta_max 24.6110
_cell_measurement_theta_min 3.5430
_cell_volume 684.17(10)
_computing_cell_refinement 'Bruker FRAMBO'
_computing_data_collection 'Bruker FRAMBO'
_computing_data_reduction 'Bruker SAINT'
_computing_molecular_graphics 'Bruker SHELXTL'
_computing_publication_material 'Bruker SHELXTL'
_computing_structure_refinement 'SHELXL-97 (Sheldrick, 1997)'
_computing_structure_solution 'SHELXS-97 (Sheldrick, 1990)'
_diffrn_ambient_temperature 295(2)
_diffrn_detector_area_resol_mean 16.2542
_diffrn_measured_fraction_theta_full 0.998
_diffrn_measured_fraction_theta_max 0.998
_diffrn_measurement_device_type 'Xcalibur, Eos, Gemini'
_diffrn_measurement_method 'phi and omega scans'
_diffrn_radiation_monochromator graphite
_diffrn_radiation_source 'Enhance (Mo) X-ray Source'
_diffrn_radiation_type MoK\a
_diffrn_radiation_wavelength 0.71073
_diffrn_reflns_av_R_equivalents 0.0258
_diffrn_reflns_av_sigmaI/netI 0.0442
_diffrn_reflns_limit_h_max 9
_diffrn_reflns_limit_h_min -9
_diffrn_reflns_limit_k_max 9
_diffrn_reflns_limit_k_min -9
_diffrn_reflns_limit_l_max 13
_diffrn_reflns_limit_l_min -13
_diffrn_reflns_number 4527
_diffrn_reflns_theta_full 25.49
_diffrn_reflns_theta_max 25.49
_diffrn_reflns_theta_min 2.90
_exptl_absorpt_coefficient_mu 4.634
_exptl_absorpt_correction_T_max 0.6544
_exptl_absorpt_correction_T_min 0.3370
_exptl_absorpt_correction_type multi-scan
_exptl_absorpt_process_details
;
CrysAlisPro, Agilent Technologies,
Version 1.171.36.32 (release 02-08-2013 CrysAlis171 .NET)
(compiled Aug  2 2013,16:46:58)
Empirical absorption correction using spherical harmonics,
 implemented in SCALE3 ABSPACK scaling algorithm.
;
_exptl_crystal_colour colourless
_exptl_crystal_density_diffrn 2.378
_exptl_crystal_density_method 'not measured'
_exptl_crystal_description block
_exptl_crystal_F_000 452
_exptl_crystal_size_max 0.30
_exptl_crystal_size_mid 0.30
_exptl_crystal_size_min 0.10
_refine_diff_density_max 0.806
_refine_diff_density_min -0.774
_refine_diff_density_rms 0.108
_refine_ls_extinction_method none
_refine_ls_goodness_of_fit_ref 1.042
_refine_ls_hydrogen_treatment constr
_refine_ls_matrix_type full
_refine_ls_number_parameters 163
_refine_ls_number_reflns 2524
_refine_ls_number_restraints 0
_refine_ls_restrained_S_all 1.042
_refine_ls_R_factor_all 0.0534
_refine_ls_R_factor_gt 0.0377
_refine_ls_shift/su_max 0.001
_refine_ls_shift/su_mean 0.000
_refine_ls_structure_factor_coef Fsqd
_refine_ls_weighting_details 'calc w=1/[\s^2^(Fo^2^)+(0.0271P)^2^+0.0000P] where P=(Fo^2^+2Fc^2^)/3'
_refine_ls_weighting_scheme calc
_refine_ls_wR_factor_gt 0.0685
_refine_ls_wR_factor_ref 0.0776
_reflns_number_gt 1992
_reflns_number_total 2524
_reflns_threshold_expression >2sigma(I)
_cod_data_source_file d4ce00853g2.cif
_cod_data_source_block C4-I12
_cod_depositor_comments
;
The following automatic conversions were performed:

data item '_symmetry_cell_setting' value 'Triclinic' was changed to
'triclinic' in accordance with the
/home/data/users/saulius/crontab/automatic-downloads/rss-feeds/RSC/lib/dictionaries/cif_core.dic
dictionary named 'cif_core.dic' version 2.4.2 last updated on
2011-04-26.

Automatic conversion script
Id: cif_fix_values 8170 2020-07-09 18:12:32Z antanas 

 Adding full bibliography for 7249319--7249331.cif.
;
_cod_original_cell_volume 684.17(9)
_cod_original_sg_symbol_H-M P-1
_cod_database_code 7249319

loop_
_symmetry_equiv_pos_as_xyz
'x, y, z'
'-x, -y, -z'

loop_
_atom_site_label
_atom_site_type_symbol
_atom_site_fract_x
_atom_site_fract_y
_atom_site_fract_z
_atom_site_U_iso_or_equiv
_atom_site_adp_type
_atom_site_occupancy
_atom_site_symmetry_multiplicity
_atom_site_calc_flag
_atom_site_refinement_flags
_atom_site_disorder_assembly
_atom_site_disorder_group
I1 I 0.38759(5) 1.16502(4) -0.16014(4) 0.05811(15) Uani 1 1 d . . .
I2 I 0.27619(6) 0.71652(5) -0.09441(5) 0.07413(18) Uani 1 1 d . . .
F1 F 0.0511(5) 0.6231(4) 0.1876(4) 0.0891(13) Uani 1 1 d . . .
F2 F -0.0504(5) 0.7958(5) 0.3712(4) 0.0929(12) Uani 1 1 d . . .
F3 F 0.0363(5) 1.1221(5) 0.3241(4) 0.0868(12) Uani 1 1 d . . .
F4 F 0.2198(5) 1.2788(4) 0.0920(4) 0.0783(11) Uani 1 1 d . . .
O2 O 0.4682(6) 0.6228(4) 0.6489(4) 0.0622(11) Uani 1 1 d . . .
O3 O 0.6493(5) 0.3270(4) 0.6018(4) 0.0646(11) Uani 1 1 d . . .
C1 C 0.7193(8) 0.4903(7) 0.5650(7) 0.0695(18) Uani 1 1 d . . .
H1A H 0.7033 0.5439 0.4784 0.083 Uiso 1 1 calc R . .
H1B H 0.8395 0.4885 0.5631 0.083 Uiso 1 1 calc R . .
C2 C 0.6340(9) 0.5834(7) 0.6613(7) 0.0709(19) Uani 1 1 d . . .
H2A H 0.6316 0.5173 0.7487 0.085 Uiso 1 1 calc R . .
H2B H 0.6990 0.6857 0.6502 0.085 Uiso 1 1 calc R . .
C3 C 0.4565(9) 0.7749(6) 0.5585(6) 0.075(2) Uani 1 1 d . . .
H3A H 0.5600 0.7977 0.4922 0.090 Uiso 1 1 calc R . .
H3B H 0.4426 0.8652 0.6034 0.090 Uiso 1 1 calc R . .
C4 C 0.3125(10) 0.7660(7) 0.4963(7) 0.081(2) Uani 1 1 d . . .
H4A H 0.2153 0.7142 0.5620 0.097 Uiso 1 1 calc R . .
H4B H 0.2838 0.8778 0.4573 0.097 Uiso 1 1 calc R . .
C5 C 0.2355(6) 1.0329(6) 0.0149(5) 0.0436(13) Uani 1 1 d . . .
C6 C 0.1910(7) 0.8627(6) 0.0394(6) 0.0491(14) Uani 1 1 d . . .
C7 C 0.0969(8) 0.7860(7) 0.1598(6) 0.0551(15) Uani 1 1 d . . .
C8 C 0.0435(7) 0.8724(8) 0.2543(6) 0.0585(16) Uani 1 1 d . . .
C9 C 0.0861(8) 1.0380(8) 0.2303(6) 0.0584(15) Uani 1 1 d . . .
C10 C 0.1806(7) 1.1145(7) 0.1113(6) 0.0522(14) Uani 1 1 d . . .

loop_
_atom_site_aniso_label
_atom_site_aniso_U_11
_atom_site_aniso_U_22
_atom_site_aniso_U_33
_atom_site_aniso_U_23
_atom_site_aniso_U_13
_atom_site_aniso_U_12
I1 0.0550(3) 0.0688(3) 0.0441(3) -0.00450(18) -0.0048(2) -0.00428(18)
I2 0.0912(4) 0.0651(3) 0.0777(4) -0.0343(2) -0.0252(3) 0.0200(2)
F1 0.107(3) 0.057(2) 0.092(3) 0.0070(19) -0.019(3) -0.020(2)
F2 0.083(3) 0.121(3) 0.052(3) 0.008(2) 0.006(2) -0.017(2)
F3 0.091(3) 0.113(3) 0.059(3) -0.042(2) 0.002(2) 0.013(2)
F4 0.099(3) 0.060(2) 0.076(3) -0.0282(19) -0.004(2) 0.0002(19)
O2 0.082(3) 0.049(2) 0.051(3) -0.0093(19) -0.007(2) 0.006(2)
O3 0.078(3) 0.059(2) 0.047(3) -0.0107(19) 0.007(2) 0.001(2)
C1 0.053(4) 0.081(4) 0.063(5) -0.004(3) -0.001(4) -0.006(3)
C2 0.089(5) 0.061(4) 0.068(5) -0.017(3) -0.025(4) -0.014(4)
C3 0.120(6) 0.046(4) 0.056(5) -0.013(3) -0.012(4) 0.010(4)
C4 0.105(6) 0.064(4) 0.066(5) -0.014(3) -0.003(5) 0.036(4)
C5 0.038(3) 0.054(3) 0.036(3) -0.005(2) -0.006(3) -0.001(2)
C6 0.046(3) 0.055(3) 0.049(4) -0.012(3) -0.016(3) 0.006(3)
C7 0.055(4) 0.048(3) 0.057(4) 0.003(3) -0.018(3) -0.005(3)
C8 0.047(4) 0.079(4) 0.038(4) 0.002(3) -0.001(3) -0.005(3)
C9 0.051(4) 0.081(4) 0.042(4) -0.022(3) 0.001(3) 0.006(3)
C10 0.052(4) 0.052(3) 0.052(4) -0.015(3) -0.005(3) 0.005(3)

loop_
_atom_type_symbol
_atom_type_description
_atom_type_scat_dispersion_real
_atom_type_scat_dispersion_imag
_atom_type_scat_source
C C 0.0033 0.0016 'International Tables Vol C Tables 4.2.6.8 and 6.1.1.4'
H H 0.0000 0.0000 'International Tables Vol C Tables 4.2.6.8 and 6.1.1.4'
O O 0.0106 0.0060 'International Tables Vol C Tables 4.2.6.8 and 6.1.1.4'
F F 0.0171 0.0103 'International Tables Vol C Tables 4.2.6.8 and 6.1.1.4'
I I -0.4742 1.8119 'International Tables Vol C Tables 4.2.6.8 and 6.1.1.4'

loop_
_geom_angle_atom_site_label_1
_geom_angle_atom_site_label_2
_geom_angle_atom_site_label_3
_geom_angle
_geom_angle_site_symmetry_1
_geom_angle_site_symmetry_3
_geom_angle_publ_flag
C2 O2 C3 114.0(5) . . ?
C1 O3 C4 115.1(5) . 2_666 ?
O3 C1 C2 108.4(5) . . ?
O3 C1 H1A 110.0 . . ?
C2 C1 H1A 110.0 . . ?
O3 C1 H1B 110.0 . . ?
C2 C1 H1B 110.0 . . ?
H1A C1 H1B 108.4 . . ?
O2 C2 C1 112.9(5) . . ?
O2 C2 H2A 109.0 . . ?
C1 C2 H2A 109.0 . . ?
O2 C2 H2B 109.0 . . ?
C1 C2 H2B 109.0 . . ?
H2A C2 H2B 107.8 . . ?
O2 C3 C4 110.5(5) . . ?
O2 C3 H3A 109.6 . . ?
C4 C3 H3A 109.6 . . ?
O2 C3 H3B 109.6 . . ?
C4 C3 H3B 109.6 . . ?
H3A C3 H3B 108.1 . . ?
O3 C4 C3 111.2(6) 2_666 . ?
O3 C4 H4A 109.4 2_666 . ?
C3 C4 H4A 109.4 . . ?
O3 C4 H4B 109.4 2_666 . ?
C3 C4 H4B 109.4 . . ?
H4A C4 H4B 108.0 . . ?
C10 C5 C6 118.1(5) . . ?
C10 C5 I1 118.4(4) . . ?
C6 C5 I1 123.4(4) . . ?
C7 C6 C5 118.8(5) . . ?
C7 C6 I2 118.2(4) . . ?
C5 C6 I2 122.9(4) . . ?
F1 C7 C8 117.8(6) . . ?
F1 C7 C6 120.8(6) . . ?
C8 C7 C6 121.4(5) . . ?
F2 C8 C7 120.7(6) . . ?
F2 C8 C9 119.4(6) . . ?
C7 C8 C9 119.9(6) . . ?
F3 C9 C10 121.2(6) . . ?
F3 C9 C8 119.8(6) . . ?
C10 C9 C8 118.9(6) . . ?
F4 C10 C5 120.3(5) . . ?
F4 C10 C9 116.9(5) . . ?
C5 C10 C9 122.8(5) . . ?

loop_
_geom_bond_atom_site_label_1
_geom_bond_atom_site_label_2
_geom_bond_distance
_geom_bond_site_symmetry_2
_geom_bond_publ_flag
I1 C5 2.092(5) . ?
I2 C6 2.089(6) . ?
F1 C7 1.347(6) . ?
F2 C8 1.346(6) . ?
F3 C9 1.343(7) . ?
F4 C10 1.355(6) . ?
O2 C2 1.404(7) . ?
O2 C3 1.418(6) . ?
O3 C1 1.405(6) . ?
O3 C4 1.423(7) 2_666 ?
C1 C2 1.481(9) . ?
C1 H1A 0.9700 . ?
C1 H1B 0.9700 . ?
C2 H2A 0.9700 . ?
C2 H2B 0.9700 . ?
C3 C4 1.471(9) . ?
C3 H3A 0.9700 . ?
C3 H3B 0.9700 . ?
C4 O3 1.423(7) 2_666 ?
C4 H4A 0.9700 . ?
C4 H4B 0.9700 . ?
C5 C10 1.359(7) . ?
C5 C6 1.405(7) . ?
C6 C7 1.373(8) . ?
C7 C8 1.366(9) . ?
C8 C9 1.366(8) . ?
C9 C10 1.363(8) . ?

loop_
_geom_torsion_atom_site_label_1
_geom_torsion_atom_site_label_2
_geom_torsion_atom_site_label_3
_geom_torsion_atom_site_label_4
_geom_torsion
_geom_torsion_site_symmetry_1
_geom_torsion_site_symmetry_2
_geom_torsion_site_symmetry_3
_geom_torsion_site_symmetry_4
_geom_torsion_publ_flag
C4 O3 C1 C2 165.4(6) 2_666 . . . ?
C3 O2 C2 C1 -87.6(6) . . . . ?
O3 C1 C2 O2 -72.9(7) . . . . ?
C2 O2 C3 C4 148.5(6) . . . . ?
O2 C3 C4 O3 -77.2(7) . . . 2_666 ?
C10 C5 C6 C7 -1.0(8) . . . . ?
I1 C5 C6 C7 177.1(4) . . . . ?
C10 C5 C6 I2 -176.5(4) . . . . ?
I1 C5 C6 I2 1.6(6) . . . . ?
C5 C6 C7 F1 179.9(5) . . . . ?
I2 C6 C7 F1 -4.4(7) . . . . ?
C5 C6 C7 C8 1.3(9) . . . . ?
I2 C6 C7 C8 177.0(4) . . . . ?
F1 C7 C8 F2 0.5(9) . . . . ?
C6 C7 C8 F2 179.2(5) . . . . ?
F1 C7 C8 C9 -179.7(5) . . . . ?
C6 C7 C8 C9 -1.0(9) . . . . ?
F2 C8 C9 F3 1.0(9) . . . . ?
C7 C8 C9 F3 -178.8(6) . . . . ?
F2 C8 C9 C10 -179.7(5) . . . . ?
C7 C8 C9 C10 0.5(9) . . . . ?
C6 C5 C10 F4 -179.8(5) . . . . ?
I1 C5 C10 F4 2.0(7) . . . . ?
C6 C5 C10 C9 0.6(9) . . . . ?
I1 C5 C10 C9 -177.6(5) . . . . ?
F3 C9 C10 F4 -0.7(9) . . . . ?
C8 C9 C10 F4 -180.0(5) . . . . ?
F3 C9 C10 C5 179.0(5) . . . . ?
C8 C9 C10 C5 -0.3(9) . . . . ?
